data_7040900
loop_
_publ_author_name
'Lin, Hua'
'Chen, Hong'
'Zheng, Yu-Jun'
'Yu, Ju-Song'
'Wu, Li-Ming'

_publ_section_title
;
 AXXTe12 (A = Rb, Cs; X(II) = Mn, Zn, Cd; X(III) = Ga, In): quaternary
 semiconducting tellurides with very low thermal conductivities.
;
_journal_issue 44
_journal_name_full 'Dalton transactions (Cambridge, England : 2003)'
_journal_page_first 17606
_journal_page_last 17609
_journal_paper_doi 10.1039/c6dt03630a
_journal_volume 45
_journal_year 2016
_chemical_formula_moiety 'Cd4 Ga5 Rb Te12'
_chemical_formula_sum 'Cd4 Ga5 Rb Te12'
_chemical_formula_weight 2414.87
_chemical_name_systematic
; 
 ? 
;
_space_group_IT_number 146
_symmetry_cell_setting trigonal
_symmetry_space_group_name_Hall 'R 3'
_symmetry_space_group_name_H-M 'R 3 :H'
_atom_sites_solution_primary direct
_atom_sites_solution_secondary difmap
_audit_creation_method SHELXL-97
_audit_update_record
;
2016-06-30 deposited with the CCDC.
2016-10-13 downloaded from the CCDC.
;
_cell_angle_alpha 90.00
_cell_angle_beta 90.00
_cell_angle_gamma 120.00
_cell_formula_units_Z 3
_cell_length_a 15.439(8)
_cell_length_b 15.439(8)
_cell_length_c 10.477(8)
_cell_measurement_reflns_used 2369
_cell_measurement_temperature 293(2)
_cell_measurement_theta_max 27.5010
_cell_measurement_theta_min 2.4698
_cell_volume 2163(2)
_computing_cell_refinement 'CrystalClear (Rigaku Inc., 2007)'
_computing_data_collection 'CrystalClear (Rigaku Inc., 2007)'
_computing_data_reduction 'CrystalClear (Rigaku Inc., 2007)'
_computing_molecular_graphics 'Bruker SHELXTL'
_computing_publication_material 'Bruker SHELXTL'
_computing_structure_refinement 'SHELXL-97 (Sheldrick, 1997)'
_computing_structure_solution 'SHELXS-97 (Sheldrick, 1990)'
_diffrn_ambient_temperature 293(2)
_diffrn_detector_area_resol_mean 28.5714
_diffrn_measured_fraction_theta_full 0.971
_diffrn_measured_fraction_theta_max 0.971
_diffrn_measurement_device_type Saturn724+
_diffrn_measurement_method CCD_Profile_fitting
_diffrn_radiation_monochromator graphite
_diffrn_radiation_source 'fine-focus sealed tube'
_diffrn_radiation_type MoK\a
_diffrn_radiation_wavelength 0.71073
_diffrn_reflns_av_R_equivalents 0.0255
_diffrn_reflns_av_sigmaI/netI 0.0191
_diffrn_reflns_limit_h_max 20
_diffrn_reflns_limit_h_min -19
_diffrn_reflns_limit_k_max 16
_diffrn_reflns_limit_k_min -20
_diffrn_reflns_limit_l_max 13
_diffrn_reflns_limit_l_min -13
_diffrn_reflns_number 4777
_diffrn_reflns_theta_full 27.50
_diffrn_reflns_theta_max 27.50
_diffrn_reflns_theta_min 2.47
_exptl_absorpt_coefficient_mu 21.047
_exptl_absorpt_correction_T_max 1.0000
_exptl_absorpt_correction_T_min 0.8861
_exptl_absorpt_correction_type multi-scan
_exptl_crystal_colour Black
_exptl_crystal_density_diffrn 5.562
_exptl_crystal_density_method 'not measured'
_exptl_crystal_description Block
_exptl_crystal_F_000 3024
_exptl_crystal_size_max 0.1000
_exptl_crystal_size_mid 0.0800
_exptl_crystal_size_min 0.0700
_refine_diff_density_max 0.818
_refine_diff_density_min -0.902
_refine_diff_density_rms 0.185
_refine_ls_abs_structure_details 'Flack H D (1983), Acta Cryst. A39, 876-881'
_refine_ls_abs_structure_Flack 0.00(3)
_refine_ls_extinction_method none
_refine_ls_goodness_of_fit_ref 1.042
_refine_ls_matrix_type full
_refine_ls_number_parameters 71
_refine_ls_number_reflns 2068
_refine_ls_number_restraints 2
_refine_ls_restrained_S_all 1.042
_refine_ls_R_factor_all 0.0201
_refine_ls_R_factor_gt 0.0199
_refine_ls_shift/su_max 0.002
_refine_ls_shift/su_mean 0.000
_refine_ls_structure_factor_coef Fsqd
_refine_ls_weighting_details 'calc w=1/[\s^2^(Fo^2^)+(0.0316P)^2^+11.1151P] where P=(Fo^2^+2Fc^2^)/3'
_refine_ls_weighting_scheme calc
_refine_ls_wR_factor_gt 0.0497
_refine_ls_wR_factor_ref 0.0498
_reflns_number_gt 2052
_reflns_number_total 2068
_reflns_threshold_expression >2sigma(I)
_cod_data_source_file c6dt03630a2.cif
_cod_data_source_block RbCd4Ga5Te12
_cod_depositor_comments
;
The following automatic conversions were performed:

'_exptl_absorpt_correction_type' value 'Multi-scan' changed to
'multi-scan' according to
/usr/data/users/saulius/crontab/automatic-downloads/rss-feeds/RSC/lib/dictionaries/cif_core.dic
dictionary named 'cif_core.dic' version 2.4.2 from 2011-04-26.

Automatic conversion script
Id: cif_fix_values 4268 2015-11-12 08:31:59Z antanas 

 Adding full bibliography for 7040898--7040901.cif.
;
_cod_original_sg_symbol_H-M R3
_cod_database_code 7040900

loop_
_symmetry_equiv_pos_as_xyz
'x, y, z'
'-y, x-y, z'
'-x+y, -x, z'
'x+2/3, y+1/3, z+1/3'
'-y+2/3, x-y+1/3, z+1/3'
'-x+y+2/3, -x+1/3, z+1/3'
'x+1/3, y+2/3, z+2/3'
'-y+1/3, x-y+2/3, z+2/3'
'-x+y+1/3, -x+2/3, z+2/3'

loop_
_atom_site_label
_atom_site_type_symbol
_atom_site_fract_x
_atom_site_fract_y
_atom_site_fract_z
_atom_site_U_iso_or_equiv
_atom_site_adp_type
_atom_site_occupancy
_atom_site_symmetry_multiplicity
_atom_site_calc_flag
_atom_site_refinement_flags
_atom_site_disorder_group
Rb1 Rb 0.0000 0.0000 0.9991(2) 0.0531(3) Uani 1 3 d S .
Cd1 Cd 0.20485(3) 0.48696(3) 0.08603(6) 0.02246(12) Uani 0.5847(4) 1 d P 1
Ga1 Ga 0.20485(3) 0.48696(3) 0.08603(6) 0.02246(12) Uani 0.42 1 d P 2
Cd2 Cd 0.58685(4) 0.02033(4) 0.08078(5) 0.02295(17) Uani 0.4896(18) 1 d P 1
Ga2 Ga 0.58685(4) 0.02033(4) 0.08078(5) 0.02295(17) Uani 0.51 1 d P 2
Cd3 Cd 0.36018(5) 0.09965(4) 0.07753(6) 0.01958(16) Uani 0.2590(17) 1 d P 1
Ga3 Ga 0.36018(5) 0.09965(4) 0.07753(6) 0.01958(16) Uani 0.74 1 d P 2
Te1 Te 0.54896(3) 0.16804(3) 0.01093(4) 0.02292(11) Uani 1 1 d . .
Te2 Te 0.07825(3) 0.29519(3) 0.99962(4) 0.02396(10) Uani 1 1 d . .
Te3 Te 0.29580(3) 0.22404(4) 0.00529(4) 0.02622(12) Uani 1 1 d . .
Te4 Te 0.38424(3) 0.53989(3) 0.97468(5) 0.02689(12) Uani 1 1 d . .

loop_
_atom_site_aniso_label
_atom_site_aniso_U_11
_atom_site_aniso_U_22
_atom_site_aniso_U_33
_atom_site_aniso_U_23
_atom_site_aniso_U_13
_atom_site_aniso_U_12
Rb1 0.0561(5) 0.0561(5) 0.0470(7) 0.000 0.000 0.0281(2)
Cd1 0.0210(2) 0.0246(2) 0.0222(2) 0.00077(19) 0.00064(18) 0.0117(2)
Ga1 0.0210(2) 0.0246(2) 0.0222(2) 0.00077(19) 0.00064(18) 0.0117(2)
Cd2 0.0214(3) 0.0224(3) 0.0224(3) 0.00369(17) 0.00157(16) 0.0090(2)
Ga2 0.0214(3) 0.0224(3) 0.0224(3) 0.00369(17) 0.00157(16) 0.0090(2)
Cd3 0.0221(3) 0.0184(3) 0.0183(3) 0.00016(19) 0.00021(19) 0.0103(2)
Ga3 0.0221(3) 0.0184(3) 0.0183(3) 0.00016(19) 0.00021(19) 0.0103(2)
Te1 0.02063(18) 0.01902(17) 0.0287(3) 0.00251(19) 0.00281(17) 0.00960(14)
Te2 0.0223(2) 0.02849(19) 0.02165(19) 0.00341(17) 0.00085(14) 0.01317(17)
Te3 0.0294(2) 0.0348(2) 0.0211(2) 0.00300(17) 0.00322(16) 0.0210(2)
Te4 0.0294(2) 0.02330(19) 0.0221(2) -0.00444(15) 0.00279(17) 0.00876(17)

loop_
_atom_type_symbol
_atom_type_description
_atom_type_scat_dispersion_real
_atom_type_scat_dispersion_imag
_atom_type_scat_source
Cd Cd -0.8075 1.2024 'International Tables Vol C Tables 4.2.6.8 and 6.1.1.4'
Ga Ga 0.2307 1.6083 'International Tables Vol C Tables 4.2.6.8 and 6.1.1.4'
Rb Rb -0.9393 2.9676 'International Tables Vol C Tables 4.2.6.8 and 6.1.1.4'
Te Te -0.5308 1.6751 'International Tables Vol C Tables 4.2.6.8 and 6.1.1.4'

loop_
_geom_angle_atom_site_label_1
_geom_angle_atom_site_label_2
_geom_angle_atom_site_label_3
_geom_angle
_geom_angle_site_symmetry_1
_geom_angle_site_symmetry_3
Te4 Rb1 Te4 62.98(5) 4_445 5
Te4 Rb1 Te4 62.98(5) 4_445 6_455
Te4 Rb1 Te4 62.98(5) 5 6_455
Te4 Rb1 Te1 176.94(3) 4_445 9
Te4 Rb1 Te1 119.51(4) 5 9
Te4 Rb1 Te1 119.46(4) 6_455 9
Te4 Rb1 Te1 119.46(4) 4_445 7_445
Te4 Rb1 Te1 176.94(3) 5 7_445
Te4 Rb1 Te1 119.51(4) 6_455 7_445
Te1 Rb1 Te1 57.99(5) 9 7_445
Te4 Rb1 Te1 119.51(4) 4_445 8_545
Te4 Rb1 Te1 119.46(4) 5 8_545
Te4 Rb1 Te1 176.94(3) 6_455 8_545
Te1 Rb1 Te1 57.99(5) 9 8_545
Te1 Rb1 Te1 57.99(5) 7_445 8_545
Te4 Rb1 Te2 90.53(2) 4_445 2
Te4 Rb1 Te2 121.07(5) 5 2
Te4 Rb1 Te2 58.10(3) 6_455 2
Te1 Rb1 Te2 89.47(2) 9 2
Te1 Rb1 Te2 61.42(2) 7_445 2
Te1 Rb1 Te2 119.40(5) 8_545 2
Te4 Rb1 Te2 121.07(5) 4_445 .
Te4 Rb1 Te2 58.10(3) 5 .
Te4 Rb1 Te2 90.53(2) 6_455 .
Te1 Rb1 Te2 61.42(2) 9 .
Te1 Rb1 Te2 119.40(5) 7_445 .
Te1 Rb1 Te2 89.47(2) 8_545 .
Te2 Rb1 Te2 120.0 2 .
Te4 Rb1 Te2 58.11(3) 4_445 3
Te4 Rb1 Te2 90.53(2) 5 3
Te4 Rb1 Te2 121.08(5) 6_455 3
Te1 Rb1 Te2 119.40(5) 9 3
Te1 Rb1 Te2 89.46(2) 7_445 3
Te1 Rb1 Te2 61.41(2) 8_545 3
Te2 Rb1 Te2 120.0 2 3
Te2 Rb1 Te2 120.0 . 3
Te4 Rb1 Te3 89.53(2) 4_445 1_556
Te4 Rb1 Te3 57.53(2) 5 1_556
Te4 Rb1 Te3 120.51(5) 6_455 1_556
Te1 Rb1 Te3 90.56(2) 9 1_556
Te1 Rb1 Te3 119.94(4) 7_445 1_556
Te1 Rb1 Te3 61.95(3) 8_545 1_556
Te2 Rb1 Te3 178.32(3) 2 1_556
Te2 Rb1 Te3 58.627(12) . 1_556
Te2 Rb1 Te3 61.379(12) 3 1_556
Te4 Rb1 Te3 57.53(2) 4_445 3_556
Te4 Rb1 Te3 120.51(5) 5 3_556
Te4 Rb1 Te3 89.53(2) 6_455 3_556
Te1 Rb1 Te3 119.94(4) 9 3_556
Te1 Rb1 Te3 61.95(3) 7_445 3_556
Te1 Rb1 Te3 90.56(2) 8_545 3_556
Te2 Rb1 Te3 61.379(12) 2 3_556
Te2 Rb1 Te3 178.32(3) . 3_556
Te2 Rb1 Te3 58.627(12) 3 3_556
Te3 Rb1 Te3 119.976(2) 1_556 3_556
Te4 Rb1 Te3 120.51(5) 4_445 2_556
Te4 Rb1 Te3 89.53(2) 5 2_556
Te4 Rb1 Te3 57.53(2) 6_455 2_556
Te1 Rb1 Te3 61.95(3) 9 2_556
Te1 Rb1 Te3 90.56(2) 7_445 2_556
Te1 Rb1 Te3 119.94(4) 8_545 2_556
Te2 Rb1 Te3 58.627(12) 2 2_556
Te2 Rb1 Te3 61.379(12) . 2_556
Te2 Rb1 Te3 178.32(3) 3 2_556
Te3 Rb1 Te3 119.976(2) 1_556 2_556
Te3 Rb1 Te3 119.976(2) 3_556 2_556
Te1 Cd1 Te4 113.31(3) 4_455 3_564
Te1 Cd1 Te4 112.99(3) 4_455 1_554
Te4 Cd1 Te4 102.15(4) 3_564 1_554
Te1 Cd1 Te2 113.36(3) 4_455 1_554
Te4 Cd1 Te2 109.67(3) 3_564 1_554
Te4 Cd1 Te2 104.45(3) 1_554 1_554
Te4 Cd2 Te3 119.27(3) 2_654 6
Te4 Cd2 Te1 112.67(3) 2_654 .
Te3 Cd2 Te1 101.79(3) 6 .
Te4 Cd2 Te3 107.95(3) 2_654 2_655
Te3 Cd2 Te3 105.66(3) 6 2_655
Te1 Cd2 Te3 108.95(3) . 2_655
Te1 Cd3 Te2 120.90(3) . 3_554
Te1 Cd3 Te3 111.65(3) . .
Te2 Cd3 Te3 103.87(3) 3_554 .
Te1 Cd3 Te2 102.62(3) . 5_554
Te2 Cd3 Te2 112.76(3) 3_554 5_554
Te3 Cd3 Te2 104.02(3) . 5_554
Cd3 Te1 Ga1 102.70(3) . 7_544
Cd3 Te1 Cd1 102.70(3) . 7_544
Ga1 Te1 Cd1 0.00(2) 7_544 7_544
Cd3 Te1 Cd2 104.46(2) . .
Ga1 Te1 Cd2 103.26(3) 7_544 .
Cd1 Te1 Cd2 103.26(3) 7_544 .
Cd3 Te1 Rb1 95.13(3) . 4_554
Ga1 Te1 Rb1 150.20(3) 7_544 4_554
Cd1 Te1 Rb1 150.20(3) 7_544 4_554
Cd2 Te1 Rb1 95.01(3) . 4_554
Ga3 Te2 Cd3 0.0 2_556 2_556
Ga3 Te2 Ga3 104.89(3) 2_556 9
Cd3 Te2 Ga3 104.89(3) 2_556 9
Ga3 Te2 Cd3 104.89(3) 2_556 9
Cd3 Te2 Cd3 104.89(3) 2_556 9
Ga3 Te2 Cd3 0.00(3) 9 9
Ga3 Te2 Ga1 102.84(3) 2_556 1_556
Cd3 Te2 Ga1 102.84(3) 2_556 1_556
Ga3 Te2 Ga1 106.59(3) 9 1_556
Cd3 Te2 Ga1 106.59(3) 9 1_556
Ga3 Te2 Cd1 102.84(3) 2_556 1_556
Cd3 Te2 Cd1 102.84(3) 2_556 1_556
Ga3 Te2 Cd1 106.59(3) 9 1_556
Cd3 Te2 Cd1 106.59(3) 9 1_556
Ga1 Te2 Cd1 0.00(3) 1_556 1_556
Ga3 Te2 Rb1 94.39(2) 2_556 .
Cd3 Te2 Rb1 94.39(2) 2_556 .
Ga3 Te2 Rb1 94.00(3) 9 .
Cd3 Te2 Rb1 94.00(3) 9 .
Ga1 Te2 Rb1 148.42(2) 1_556 .
Cd1 Te2 Rb1 148.42(2) 1_556 .
Cd3 Te3 Ga2 104.91(3) . 8_544
Cd3 Te3 Cd2 104.91(3) . 8_544
Ga2 Te3 Cd2 0.00(3) 8_544 8_544
Cd3 Te3 Ga2 108.39(3) . 3_665
Ga2 Te3 Ga2 103.25(3) 8_544 3_665
Cd2 Te3 Ga2 103.25(3) 8_544 3_665
Cd3 Te3 Cd2 108.39(3) . 3_665
Ga2 Te3 Cd2 103.25(3) 8_544 3_665
Cd2 Te3 Cd2 103.25(3) 8_544 3_665
Ga2 Te3 Cd2 0.00(3) 3_665 3_665
Cd3 Te3 Rb1 93.17(2) . 1_554
Ga2 Te3 Rb1 93.82(3) 8_544 1_554
Cd2 Te3 Rb1 93.82(3) 8_544 1_554
Ga2 Te3 Rb1 147.57(2) 3_665 1_554
Cd2 Te3 Rb1 147.57(2) 3_665 1_554
Ga2 Te4 Cd2 0.00(3) 3_666 3_666
Ga2 Te4 Ga1 103.28(3) 3_666 2_666
Cd2 Te4 Ga1 103.28(3) 3_666 2_666
Ga2 Te4 Cd1 103.28(3) 3_666 2_666
Cd2 Te4 Cd1 103.28(3) 3_666 2_666
Ga1 Te4 Cd1 0.00(3) 2_666 2_666
Ga2 Te4 Cd1 102.77(3) 3_666 1_556
Cd2 Te4 Cd1 102.77(3) 3_666 1_556
Ga1 Te4 Cd1 103.84(3) 2_666 1_556
Cd1 Te4 Cd1 103.84(3) 2_666 1_556
Ga2 Te4 Ga1 102.77(3) 3_666 1_556
Cd2 Te4 Ga1 102.77(3) 3_666 1_556
Ga1 Te4 Ga1 103.84(3) 2_666 1_556
Cd1 Te4 Ga1 103.84(3) 2_666 1_556
Cd1 Te4 Ga1 0.000(10) 1_556 1_556
Ga2 Te4 Rb1 151.69(3) 3_666 7_554
Cd2 Te4 Rb1 151.69(3) 3_666 7_554
Ga1 Te4 Rb1 94.28(4) 2_666 7_554
Cd1 Te4 Rb1 94.28(4) 2_666 7_554
Cd1 Te4 Rb1 94.19(4) 1_556 7_554
Ga1 Te4 Rb1 94.19(4) 1_556 7_554

loop_
_geom_bond_atom_site_label_1
_geom_bond_atom_site_label_2
_geom_bond_distance
_geom_bond_site_symmetry_2
Rb1 Te4 4.057(3) 4_445
Rb1 Te4 4.057(3) 5
Rb1 Te4 4.057(3) 6_455
Rb1 Te1 4.065(3) 9
Rb1 Te1 4.065(3) 7_445
Rb1 Te1 4.065(3) 8_545
Rb1 Te2 4.090(2) 2
Rb1 Te2 4.090(2) .
Rb1 Te2 4.090(2) 3
Rb1 Te3 4.127(2) 1_556
Rb1 Te3 4.127(2) 3_556
Rb1 Te3 4.127(2) 2_556
Cd1 Te1 2.713(2) 4_455
Cd1 Te4 2.7209(14) 3_564
Cd1 Te4 2.7269(14) 1_554
Cd1 Te2 2.7603(14) 1_554
Cd2 Te4 2.6702(14) 2_654
Cd2 Te3 2.711(2) 6
Cd2 Te1 2.7227(15) .
Cd2 Te3 2.7318(15) 2_655
Cd3 Te1 2.6494(14) .
Cd3 Te2 2.6508(14) 3_554
Cd3 Te3 2.6755(15) .
Cd3 Te2 2.686(2) 5_554
Te1 Ga1 2.713(2) 7_544
Te1 Cd1 2.713(2) 7_544
Te1 Rb1 4.065(3) 4_554
Te2 Ga3 2.6508(14) 2_556
Te2 Cd3 2.6508(14) 2_556
Te2 Ga3 2.686(2) 9
Te2 Cd3 2.686(2) 9
Te2 Ga1 2.7603(14) 1_556
Te2 Cd1 2.7603(14) 1_556
Te3 Ga2 2.711(2) 8_544
Te3 Cd2 2.711(2) 8_544
Te3 Ga2 2.7318(15) 3_665
Te3 Cd2 2.7318(15) 3_665
Te3 Rb1 4.127(2) 1_554
Te4 Ga2 2.6702(14) 3_666
Te4 Cd2 2.6702(14) 3_666
Te4 Ga1 2.7209(14) 2_666
Te4 Cd1 2.7209(14) 2_666
Te4 Cd1 2.7269(14) 1_556
Te4 Ga1 2.7269(14) 1_556
Te4 Rb1 4.057(3) 7_554
